data_7025853
loop_
_publ_author_name
'Clark, Lawrence'
'Deacon, Glen B.'
'Forsyth, Craig M.'
'Junk, Peter C.'
'Mountford, Philip'
'Townley, Josh P.'

_publ_section_title
;
 Low-coordinate rare-earth complexes of the asymmetric
 2,4-di-tert-butylphenolate ligand prepared by redox
 transmetallation/protolysis reactions, and their reactivity towards
 ring-opening polymerisation.
;
_journal_issue 29
_journal_name_full 'Dalton transactions (Cambridge, England : 2003)'
_journal_page_first 6693
_journal_page_last 6704
_journal_paper_doi 10.1039/c0dt00023j
_journal_volume 39
_journal_year 2010
_chemical_formula_moiety 'C92 H146 Nd2 O8'
_chemical_formula_sum 'C92 H146 Nd2 O8'
_chemical_formula_weight 1668.57
_chemical_name_systematic
;
?
;
_space_group_IT_number 14
_symmetry_cell_setting monoclinic
_symmetry_space_group_name_Hall '-P 2ybc'
_symmetry_space_group_name_H-M 'P 1 21/c 1'
_atom_sites_solution_hydrogens geom
_atom_sites_solution_primary direct
_atom_sites_solution_secondary difmap
_audit_creation_method SHELXL-97
_cell_angle_alpha 90.00
_cell_angle_beta 105.602(1)
_cell_angle_gamma 90.00
_cell_formula_units_Z 2
_cell_length_a 14.3151(4)
_cell_length_b 28.3247(7)
_cell_length_c 11.5266(3)
_cell_measurement_reflns_used 8737
_cell_measurement_temperature 123(2)
_cell_measurement_theta_max 30.03
_cell_measurement_theta_min 2.33
_cell_volume 4501.5(2)
_computing_cell_refinement 'Bruker Apex2 v2.0'
_computing_data_collection 'Bruker Apex2 v2.0'
_computing_data_reduction 'Bruker Apex2 v2.0'
_computing_molecular_graphics X-Seed
_computing_publication_material CIFTAB
_computing_structure_refinement 'SHELXL-97 (Sheldrick, 1997)'
_computing_structure_solution 'SHELXS-97 (Sheldrick, 1990)'
_diffrn_ambient_temperature 123(2)
_diffrn_measured_fraction_theta_full 0.987
_diffrn_measured_fraction_theta_max 0.987
_diffrn_measurement_device_type 'Bruker X8 APex CCD'
_diffrn_measurement_method 'thin slice phi and omega scans'
_diffrn_radiation_monochromator graphite
_diffrn_radiation_source 'fine-focus sealed tube'
_diffrn_radiation_type MoK\a
_diffrn_radiation_wavelength 0.71073
_diffrn_reflns_av_R_equivalents 0.0492
_diffrn_reflns_av_sigmaI/netI 0.0706
_diffrn_reflns_limit_h_max 18
_diffrn_reflns_limit_h_min -17
_diffrn_reflns_limit_k_max 36
_diffrn_reflns_limit_k_min -32
_diffrn_reflns_limit_l_max 14
_diffrn_reflns_limit_l_min -14
_diffrn_reflns_number 30589
_diffrn_reflns_theta_full 27.50
_diffrn_reflns_theta_max 27.50
_diffrn_reflns_theta_min 1.64
_diffrn_standards_number 0
_exptl_absorpt_coefficient_mu 1.191
_exptl_absorpt_correction_T_max 0.94
_exptl_absorpt_correction_T_min 0.91
_exptl_absorpt_correction_type multi-scan
_exptl_absorpt_process_details SADABS
_exptl_crystal_colour blue
_exptl_crystal_density_diffrn 1.231
_exptl_crystal_density_method 'not measured'
_exptl_crystal_description block
_exptl_crystal_F_000 1764
_exptl_crystal_size_max 0.07
_exptl_crystal_size_mid 0.05
_exptl_crystal_size_min 0.05
_refine_diff_density_max 0.801
_refine_diff_density_min -0.684
_refine_diff_density_rms 0.104
_refine_ls_extinction_method none
_refine_ls_goodness_of_fit_ref 1.207
_refine_ls_hydrogen_treatment constr
_refine_ls_matrix_type full
_refine_ls_number_parameters 480
_refine_ls_number_reflns 10202
_refine_ls_number_restraints 0
_refine_ls_restrained_S_all 1.207
_refine_ls_R_factor_all 0.0627
_refine_ls_R_factor_gt 0.0501
_refine_ls_shift/su_max 0.002
_refine_ls_shift/su_mean 0.000
_refine_ls_structure_factor_coef Fsqd
_refine_ls_weighting_details 'calc w=1/[\s^2^(Fo^2^)+(0.0000P)^2^+4.5518P] where P=(Fo^2^+2Fc^2^)/3'
_refine_ls_weighting_scheme calc
_refine_ls_wR_factor_gt 0.0791
_refine_ls_wR_factor_ref 0.0837
_reflns_number_gt 8730
_reflns_number_total 10202
_reflns_threshold_expression >2sigma(I)
_cod_data_source_file c0dt00023j.txt
_cod_data_source_block josh09
_cod_original_sg_symbol_H-M 'P 21/c'
_cod_database_code 7025853

loop_
_symmetry_equiv_pos_as_xyz
'x, y, z'
'-x, y+1/2, -z+1/2'
'-x, -y, -z'
'x, -y-1/2, z-1/2'

loop_
_atom_site_label
_atom_site_type_symbol
_atom_site_fract_x
_atom_site_fract_y
_atom_site_fract_z
_atom_site_U_iso_or_equiv
_atom_site_adp_type
_atom_site_occupancy
_atom_site_symmetry_multiplicity
_atom_site_calc_flag
_atom_site_refinement_flags
Nd1 Nd 0.473077(13) 0.462521(7) 0.629209(16) 0.01608(6) Uani 1 1 d .
O2 O 0.38312(17) 0.50746(9) 0.7069(2) 0.0204(6) Uani 1 1 d .
C3 C 0.8273(2) 0.45984(14) 0.7450(3) 0.0176(8) Uani 1 1 d .
H3 H 0.8812 0.4680 0.8102 0.021 Uiso 1 1 calc R
C16 C 0.2361(2) 0.54963(14) 0.7103(3) 0.0178(8) Uani 1 1 d .
C2 C 0.7530(2) 0.49331(13) 0.7086(3) 0.0156(7) Uani 1 1 d .
C30 C 0.3857(3) 0.30776(14) 0.5519(3) 0.0207(8) Uani 1 1 d .
C6 C 0.6719(2) 0.43528(14) 0.5601(3) 0.0182(8) Uani 1 1 d .
H6 H 0.6174 0.4263 0.4966 0.022 Uiso 1 1 calc R
C19 C 0.3478(3) 0.63193(14) 0.7601(3) 0.0223(8) Uani 1 1 d .
H19 H 0.3871 0.6594 0.7788 0.027 Uiso 1 1 calc R
C1 C 0.6732(2) 0.47956(13) 0.6127(3) 0.0157(7) Uani 1 1 d .
C31 C 0.3229(3) 0.27052(14) 0.5591(3) 0.0211(8) Uani 1 1 d .
H31 H 0.3363 0.2404 0.5310 0.025 Uiso 1 1 calc R
C21 C 0.1727(2) 0.50487(14) 0.6895(3) 0.0195(8) Uani 1 1 d .
C4 C 0.8279(2) 0.41581(14) 0.6930(3) 0.0188(8) Uani 1 1 d .
C15 C 0.3364(3) 0.54733(14) 0.7222(3) 0.0183(8) Uani 1 1 d .
C5 C 0.7481(2) 0.40414(14) 0.5983(3) 0.0192(8) Uani 1 1 d .
H5 H 0.7461 0.3744 0.5595 0.023 Uiso 1 1 calc R
C18 C 0.2476(3) 0.63552(14) 0.7429(3) 0.0200(8) Uani 1 1 d .
C32 C 0.2427(3) 0.27457(14) 0.6042(3) 0.0218(8) Uani 1 1 d .
C17 C 0.1953(3) 0.59384(14) 0.7186(3) 0.0198(8) Uani 1 1 d .
H17 H 0.1270 0.5955 0.7067 0.024 Uiso 1 1 calc R
C34 C 0.2849(3) 0.35676(15) 0.6393(3) 0.0291(9) Uani 1 1 d .
H34 H 0.2705 0.3867 0.6671 0.035 Uiso 1 1 calc R
C11 C 0.9115(3) 0.38091(15) 0.7352(4) 0.0272(9) Uani 1 1 d .
C39 C 0.1746(3) 0.23325(15) 0.6085(3) 0.0231(9) Uani 1 1 d .
C25 C 0.2009(3) 0.68334(15) 0.7509(3) 0.0265(9) Uani 1 1 d .
C35 C 0.4726(3) 0.29958(15) 0.5016(4) 0.0307(10) Uani 1 1 d .
C33 C 0.2254(3) 0.31877(15) 0.6449(4) 0.0297(10) Uani 1 1 d .
H33 H 0.1716 0.3232 0.6774 0.036 Uiso 1 1 calc R
C29 C 0.3657(3) 0.35224(14) 0.5938(3) 0.0237(9) Uani 1 1 d .
C22 C 0.1711(3) 0.48227(15) 0.5676(3) 0.0259(9) Uani 1 1 d .
H22A H 0.1268 0.4552 0.5528 0.039 Uiso 1 1 calc R
H22B H 0.2365 0.4716 0.5690 0.039 Uiso 1 1 calc R
H22C H 0.1490 0.5056 0.5032 0.039 Uiso 1 1 calc R
C40 C 0.2070(3) 0.18755(15) 0.5617(3) 0.0323(10) Uani 1 1 d .
H40A H 0.2079 0.1917 0.4776 0.048 Uiso 1 1 calc R
H40B H 0.1618 0.1622 0.5669 0.048 Uiso 1 1 calc R
H40C H 0.2722 0.1793 0.6105 0.048 Uiso 1 1 calc R
C20 C 0.3903(3) 0.58893(14) 0.7503(3) 0.0200(8) Uani 1 1 d .
H20 H 0.4586 0.5875 0.7631 0.024 Uiso 1 1 calc R
C42 C 0.0721(3) 0.24491(16) 0.5316(4) 0.0343(10) Uani 1 1 d .
H42A H 0.0733 0.2501 0.4479 0.052 Uiso 1 1 calc R
H42B H 0.0489 0.2735 0.5626 0.052 Uiso 1 1 calc R
H42C H 0.0285 0.2186 0.5350 0.052 Uiso 1 1 calc R
C28 C 0.2200(3) 0.71606(16) 0.6532(4) 0.0393(11) Uani 1 1 d .
H28A H 0.2899 0.7213 0.6684 0.059 Uiso 1 1 calc R
H28B H 0.1874 0.7464 0.6550 0.059 Uiso 1 1 calc R
H28C H 0.1948 0.7014 0.5739 0.059 Uiso 1 1 calc R
C24 C 0.0675(3) 0.51565(15) 0.6874(4) 0.0291(9) Uani 1 1 d .
H24A H 0.0395 0.5375 0.6213 0.044 Uiso 1 1 calc R
H24B H 0.0656 0.5300 0.7640 0.044 Uiso 1 1 calc R
H24C H 0.0299 0.4863 0.6754 0.044 Uiso 1 1 calc R
C12 C 0.9859(3) 0.39727(16) 0.8494(4) 0.0350(11) Uani 1 1 d .
H12A H 1.0126 0.4278 0.8346 0.053 Uiso 1 1 calc R
H12B H 1.0384 0.3740 0.8721 0.053 Uiso 1 1 calc R
H12C H 0.9545 0.4004 0.9148 0.053 Uiso 1 1 calc R
C13 C 0.9606(3) 0.37495(17) 0.6328(4) 0.0445(12) Uani 1 1 d .
H13A H 0.9874 0.4053 0.6166 0.067 Uiso 1 1 calc R
H13B H 0.9127 0.3640 0.5600 0.067 Uiso 1 1 calc R
H13C H 1.0130 0.3517 0.6565 0.067 Uiso 1 1 calc R
C27 C 0.2458(3) 0.70557(16) 0.8757(3) 0.0365(11) Uani 1 1 d .
H27A H 0.2346 0.6847 0.9385 0.055 Uiso 1 1 calc R
H27B H 0.2155 0.7363 0.8802 0.055 Uiso 1 1 calc R
H27C H 0.3157 0.7098 0.8876 0.055 Uiso 1 1 calc R
C41 C 0.1713(3) 0.22495(17) 0.7393(3) 0.0378(11) Uani 1 1 d .
H41A H 0.1264 0.1991 0.7415 0.057 Uiso 1 1 calc R
H41B H 0.1491 0.2538 0.7707 0.057 Uiso 1 1 calc R
H41C H 0.2363 0.2167 0.7888 0.057 Uiso 1 1 calc R
C14 C 0.8719(3) 0.33308(15) 0.7612(4) 0.0453(13) Uani 1 1 d .
H14A H 0.9255 0.3106 0.7869 0.068 Uiso 1 1 calc R
H14B H 0.8255 0.3213 0.6881 0.068 Uiso 1 1 calc R
H14C H 0.8392 0.3367 0.8253 0.068 Uiso 1 1 calc R
C26 C 0.0917(3) 0.68017(16) 0.7332(4) 0.0399(11) Uani 1 1 d .
H26A H 0.0609 0.6675 0.6529 0.060 Uiso 1 1 calc R
H26B H 0.0658 0.7117 0.7407 0.060 Uiso 1 1 calc R
H26C H 0.0782 0.6593 0.7945 0.060 Uiso 1 1 calc R
O1 O 0.59379(16) 0.50786(9) 0.56846(19) 0.0175(5) Uani 1 1 d .
O3 O 0.42074(19) 0.39092(10) 0.5934(2) 0.0271(6) Uani 1 1 d .
C7 C 0.7601(2) 0.54228(14) 0.7680(3) 0.0183(8) Uani 1 1 d .
C9 C 0.7676(3) 0.58007(14) 0.6758(3) 0.0241(9) Uani 1 1 d .
H9A H 0.7703 0.6114 0.7126 0.036 Uiso 1 1 calc R
H9B H 0.7108 0.5782 0.6059 0.036 Uiso 1 1 calc R
H9C H 0.8266 0.5748 0.6498 0.036 Uiso 1 1 calc R
C10 C 0.8505(3) 0.54657(15) 0.8754(3) 0.0269(9) Uani 1 1 d .
H10A H 0.9089 0.5436 0.8470 0.040 Uiso 1 1 calc R
H10B H 0.8498 0.5215 0.9337 0.040 Uiso 1 1 calc R
H10C H 0.8505 0.5774 0.9141 0.040 Uiso 1 1 calc R
C8 C 0.6708(3) 0.55261(15) 0.8148(3) 0.0279(9) Uani 1 1 d .
H8A H 0.6789 0.5833 0.8554 0.042 Uiso 1 1 calc R
H8B H 0.6646 0.5279 0.8719 0.042 Uiso 1 1 calc R
H8C H 0.6124 0.5531 0.7470 0.042 Uiso 1 1 calc R
C36 C 0.5671(3) 0.31000(17) 0.5993(4) 0.0423(12) Uani 1 1 d .
H36A H 0.5655 0.3425 0.6282 0.063 Uiso 1 1 calc R
H36B H 0.6225 0.3062 0.5654 0.063 Uiso 1 1 calc R
H36C H 0.5734 0.2880 0.6666 0.063 Uiso 1 1 calc R
C37 C 0.4787(3) 0.24890(16) 0.4578(4) 0.0385(11) Uani 1 1 d .
H37A H 0.4844 0.2270 0.5251 0.058 Uiso 1 1 calc R
H37B H 0.5356 0.2457 0.4265 0.058 Uiso 1 1 calc R
H37C H 0.4199 0.2416 0.3938 0.058 Uiso 1 1 calc R
C38 C 0.4655(3) 0.33277(18) 0.3930(4) 0.0443(12) Uani 1 1 d .
H38A H 0.4073 0.3250 0.3286 0.066 Uiso 1 1 calc R
H38B H 0.5231 0.3288 0.3634 0.066 Uiso 1 1 calc R
H38C H 0.4615 0.3656 0.4182 0.066 Uiso 1 1 calc R
O4 O 0.55690(18) 0.43649(10) 0.8369(2) 0.0234(6) Uani 1 1 d .
C44 C 0.6399(3) 0.40519(15) 0.8607(3) 0.0275(9) Uani 1 1 d .
H44A H 0.6654 0.4044 0.7890 0.033 Uiso 1 1 calc R
H44B H 0.6186 0.3729 0.8740 0.033 Uiso 1 1 calc R
C45 C 0.5058(3) 0.43686(16) 0.9307(3) 0.0312(10) Uani 1 1 d .
H45A H 0.4558 0.4619 0.9125 0.037 Uiso 1 1 calc R
H45B H 0.5523 0.4446 1.0088 0.037 Uiso 1 1 calc R
C23 C 0.2126(3) 0.46930(14) 0.7916(3) 0.0253(9) Uani 1 1 d .
H23A H 0.2114 0.4834 0.8688 0.038 Uiso 1 1 calc R
H23B H 0.2795 0.4610 0.7935 0.038 Uiso 1 1 calc R
H23C H 0.1724 0.4408 0.7776 0.038 Uiso 1 1 calc R
C43 C 0.7192(3) 0.41970(17) 0.9673(3) 0.0363(11) Uani 1 1 d .
H43A H 0.7375 0.4525 0.9574 0.054 Uiso 1 1 calc R
H43B H 0.7755 0.3991 0.9745 0.054 Uiso 1 1 calc R
H43C H 0.6968 0.4170 1.0402 0.054 Uiso 1 1 calc R
C46 C 0.4582(3) 0.39049(18) 0.9417(4) 0.0455(13) Uani 1 1 d .
H46A H 0.4158 0.3814 0.8631 0.068 Uiso 1 1 calc R
H46B H 0.4197 0.3935 0.9999 0.068 Uiso 1 1 calc R
H46C H 0.5080 0.3662 0.9694 0.068 Uiso 1 1 calc R

loop_
_atom_site_aniso_label
_atom_site_aniso_U_11
_atom_site_aniso_U_22
_atom_site_aniso_U_33
_atom_site_aniso_U_23
_atom_site_aniso_U_13
_atom_site_aniso_U_12
Nd1 0.01754(10) 0.01338(12) 0.01766(9) 0.00169(8) 0.00529(7) 0.00071(8)
O2 0.0196(13) 0.0214(17) 0.0214(12) 0.0003(11) 0.0074(10) 0.0040(10)
C3 0.0186(18) 0.017(2) 0.0160(15) 0.0018(16) 0.0027(14) -0.0030(14)
C16 0.0222(19) 0.019(2) 0.0135(15) 0.0040(15) 0.0061(14) 0.0008(15)
C2 0.0208(19) 0.013(2) 0.0141(15) 0.0020(15) 0.0066(14) -0.0021(14)
C30 0.022(2) 0.017(2) 0.0217(17) 0.0000(16) 0.0049(15) 0.0015(15)
C6 0.0178(19) 0.022(2) 0.0146(15) 0.0000(15) 0.0032(14) -0.0035(15)
C19 0.030(2) 0.019(2) 0.0191(16) -0.0024(16) 0.0081(16) -0.0059(16)
C1 0.0154(18) 0.016(2) 0.0165(15) 0.0039(15) 0.0062(14) -0.0003(14)
C31 0.023(2) 0.017(2) 0.0212(17) -0.0007(16) 0.0030(15) 0.0000(15)
C21 0.0189(19) 0.017(2) 0.0238(17) -0.0009(16) 0.0078(15) 0.0002(14)
C4 0.0149(18) 0.019(2) 0.0236(17) 0.0056(16) 0.0070(15) 0.0025(14)
C15 0.024(2) 0.018(2) 0.0144(15) 0.0033(15) 0.0077(14) 0.0054(15)
C5 0.023(2) 0.015(2) 0.0222(17) -0.0017(16) 0.0111(15) -0.0032(15)
C18 0.030(2) 0.017(2) 0.0140(15) -0.0005(16) 0.0079(15) 0.0011(16)
C32 0.025(2) 0.019(2) 0.0220(17) 0.0010(17) 0.0074(16) -0.0034(15)
C17 0.0206(19) 0.023(2) 0.0152(15) 0.0019(16) 0.0043(14) 0.0045(15)
C34 0.032(2) 0.016(2) 0.040(2) -0.0041(19) 0.0095(19) 0.0039(17)
C11 0.021(2) 0.016(2) 0.041(2) 0.0006(19) 0.0024(17) 0.0022(15)
C39 0.022(2) 0.026(3) 0.0219(17) 0.0029(17) 0.0068(15) -0.0030(16)
C25 0.036(2) 0.018(2) 0.0276(19) -0.0022(18) 0.0119(18) 0.0057(17)
C35 0.031(2) 0.018(3) 0.046(2) -0.001(2) 0.017(2) -0.0026(17)
C33 0.026(2) 0.027(3) 0.040(2) -0.004(2) 0.0144(18) 0.0018(17)
C29 0.026(2) 0.017(2) 0.0237(17) 0.0038(17) -0.0011(16) -0.0025(16)
C22 0.028(2) 0.024(3) 0.0252(18) -0.0024(17) 0.0066(16) -0.0059(16)
C40 0.036(2) 0.024(3) 0.037(2) 0.003(2) 0.0101(19) -0.0081(18)
C20 0.0200(19) 0.022(2) 0.0197(16) 0.0014(17) 0.0086(15) 0.0006(15)
C42 0.030(2) 0.034(3) 0.039(2) 0.002(2) 0.0086(19) -0.0046(19)
C28 0.063(3) 0.020(3) 0.038(2) 0.007(2) 0.020(2) 0.010(2)
C24 0.024(2) 0.027(3) 0.038(2) -0.002(2) 0.0124(18) -0.0016(17)
C12 0.020(2) 0.031(3) 0.047(2) 0.006(2) -0.0035(19) 0.0040(17)
C13 0.029(2) 0.040(3) 0.063(3) -0.018(3) 0.009(2) 0.011(2)
C27 0.053(3) 0.025(3) 0.031(2) -0.010(2) 0.010(2) 0.005(2)
C41 0.041(3) 0.044(3) 0.031(2) 0.006(2) 0.014(2) -0.007(2)
C14 0.036(3) 0.019(3) 0.071(3) 0.009(2) -0.004(2) 0.0037(19)
C26 0.038(3) 0.028(3) 0.053(3) -0.003(2) 0.011(2) 0.016(2)
O1 0.0157(12) 0.0176(16) 0.0181(11) 0.0049(11) 0.0023(10) 0.0016(10)
O3 0.0310(16) 0.0159(17) 0.0315(14) 0.0000(13) 0.0033(12) -0.0039(11)
C7 0.0212(19) 0.016(2) 0.0172(15) 0.0000(16) 0.0041(14) 0.0016(15)
C9 0.030(2) 0.016(2) 0.0261(18) -0.0044(17) 0.0083(17) -0.0027(16)
C10 0.026(2) 0.025(3) 0.0256(18) -0.0068(18) 0.0004(16) -0.0030(16)
C8 0.028(2) 0.025(3) 0.033(2) -0.0078(19) 0.0118(17) 0.0000(17)
C36 0.022(2) 0.030(3) 0.073(3) -0.003(3) 0.008(2) -0.0022(18)
C37 0.034(3) 0.026(3) 0.063(3) -0.010(2) 0.026(2) -0.0035(18)
C38 0.055(3) 0.041(3) 0.047(3) 0.002(2) 0.030(2) -0.009(2)
O4 0.0259(15) 0.0286(18) 0.0159(11) 0.0045(11) 0.0058(11) 0.0032(11)
C44 0.032(2) 0.026(3) 0.0235(18) 0.0053(18) 0.0069(17) 0.0047(17)
C45 0.034(2) 0.038(3) 0.0242(19) 0.0051(19) 0.0116(18) 0.0078(19)
C23 0.029(2) 0.023(3) 0.0260(18) -0.0009(18) 0.0123(16) -0.0022(16)
C43 0.032(2) 0.053(4) 0.0226(19) 0.013(2) 0.0059(18) 0.003(2)
C46 0.043(3) 0.058(4) 0.044(2) 0.006(3) 0.026(2) -0.009(2)

loop_
_atom_type_symbol
_atom_type_description
_atom_type_scat_dispersion_real
_atom_type_scat_dispersion_imag
_atom_type_scat_source
C C 0.0033 0.0016 'International Tables Vol C Tables 4.2.6.8 and 6.1.1.4'
H H 0.0000 0.0000 'International Tables Vol C Tables 4.2.6.8 and 6.1.1.4'
O O 0.0106 0.0060 'International Tables Vol C Tables 4.2.6.8 and 6.1.1.4'
Nd Nd -0.1943 3.0179 'International Tables Vol C Tables 4.2.6.8 and 6.1.1.4'

loop_
_geom_angle_atom_site_label_1
_geom_angle_atom_site_label_2
_geom_angle_atom_site_label_3
_geom_angle
_geom_angle_site_symmetry_1
_geom_angle_site_symmetry_3
O3 Nd1 O2 114.56(10) . .
O3 Nd1 O1 96.80(9) . 3_666
O2 Nd1 O1 93.33(8) . 3_666
O3 Nd1 O1 133.20(9) . .
O2 Nd1 O1 111.11(9) . .
O1 Nd1 O1 70.58(9) 3_666 .
O3 Nd1 O4 87.63(9) . .
O2 Nd1 O4 87.86(8) . .
O1 Nd1 O4 174.44(8) 3_666 .
O1 Nd1 O4 103.92(8) . .
O3 Nd1 C1 115.59(10) . .
O2 Nd1 C1 128.55(10) . .
O1 Nd1 C1 91.60(8) 3_666 .
O1 Nd1 C1 27.18(9) . .
O4 Nd1 C1 83.43(8) . .
O3 Nd1 Nd1 119.60(7) . 3_666
O2 Nd1 Nd1 104.91(7) . 3_666
O1 Nd1 Nd1 35.54(6) 3_666 3_666
O1 Nd1 Nd1 35.04(5) . 3_666
O4 Nd1 Nd1 138.96(6) . 3_666
C1 Nd1 Nd1 57.91(6) . 3_666
C15 O2 Nd1 156.4(2) . .
C4 C3 C2 124.9(3) . .
C17 C16 C15 118.0(3) . .
C17 C16 C21 120.6(3) . .
C15 C16 C21 121.3(3) . .
C3 C2 C1 115.9(3) . .
C3 C2 C7 121.5(3) . .
C1 C2 C7 122.6(3) . .
C31 C30 C29 117.5(3) . .
C31 C30 C35 120.6(4) . .
C29 C30 C35 121.9(3) . .
C5 C6 C1 121.4(3) . .
C20 C19 C18 120.7(4) . .
O1 C1 C6 116.9(3) . .
O1 C1 C2 123.0(3) . .
C6 C1 C2 120.1(3) . .
O1 C1 Nd1 53.16(15) . .
C6 C1 Nd1 88.9(2) . .
C2 C1 Nd1 125.9(2) . .
C32 C31 C30 124.6(4) . .
C24 C21 C23 107.7(3) . .
C24 C21 C22 107.2(3) . .
C23 C21 C22 109.7(3) . .
C24 C21 C16 112.0(3) . .
C23 C21 C16 109.8(3) . .
C22 C21 C16 110.4(3) . .
C3 C4 C5 117.0(3) . .
C3 C4 C11 122.7(3) . .
C5 C4 C11 120.3(4) . .
O2 C15 C20 118.3(3) . .
O2 C15 C16 123.7(3) . .
C20 C15 C16 117.9(3) . .
C6 C5 C4 120.7(4) . .
C17 C18 C19 116.4(4) . .
C17 C18 C25 123.2(3) . .
C19 C18 C25 120.4(4) . .
C33 C32 C31 116.4(4) . .
C33 C32 C39 120.5(3) . .
C31 C32 C39 123.1(4) . .
C18 C17 C16 124.3(4) . .
C33 C34 C29 121.9(4) . .
C12 C11 C4 112.6(3) . .
C12 C11 C14 108.1(3) . .
C4 C11 C14 109.6(3) . .
C12 C11 C13 109.8(3) . .
C4 C11 C13 107.9(3) . .
C14 C11 C13 108.9(4) . .
C40 C39 C42 108.3(3) . .
C40 C39 C32 112.4(3) . .
C42 C39 C32 109.6(3) . .
C40 C39 C41 108.0(3) . .
C42 C39 C41 108.8(3) . .
C32 C39 C41 109.6(3) . .
C26 C25 C18 113.0(3) . .
C26 C25 C28 108.4(3) . .
C18 C25 C28 108.9(3) . .
C26 C25 C27 107.6(3) . .
C18 C25 C27 109.8(3) . .
C28 C25 C27 109.0(4) . .
C30 C35 C37 113.1(3) . .
C30 C35 C36 109.8(3) . .
C37 C35 C36 107.7(3) . .
C30 C35 C38 109.4(3) . .
C37 C35 C38 107.5(4) . .
C36 C35 C38 109.2(4) . .
C32 C33 C34 121.2(4) . .
O3 C29 C34 118.0(4) . .
O3 C29 C30 123.6(4) . .
C34 C29 C30 118.4(4) . .
C19 C20 C15 122.4(3) . .
C1 O1 Nd1 130.01(19) . 3_666
C1 O1 Nd1 99.67(19) . .
Nd1 O1 Nd1 109.42(9) 3_666 .
C29 O3 Nd1 158.8(3) . .
C9 C7 C10 107.6(3) . .
C9 C7 C2 109.3(3) . .
C10 C7 C2 111.7(3) . .
C9 C7 C8 109.2(3) . .
C10 C7 C8 107.5(3) . .
C2 C7 C8 111.4(3) . .
C44 O4 C45 114.4(3) . .
C44 O4 Nd1 121.5(2) . .
C45 O4 Nd1 120.2(2) . .
O4 C44 C43 113.1(3) . .
O4 C45 C46 112.7(3) . .

loop_
_geom_bond_atom_site_label_1
_geom_bond_atom_site_label_2
_geom_bond_distance
_geom_bond_site_symmetry_2
Nd1 O3 2.163(3) .
Nd1 O2 2.168(2) .
Nd1 O1 2.374(2) 3_666
Nd1 O1 2.404(2) .
Nd1 O4 2.484(2) .
Nd1 C1 2.961(3) .
Nd1 Nd1 3.9000(4) 3_666
O2 C15 1.348(4) .
C3 C4 1.385(5) .
C3 C2 1.402(5) .
C16 C17 1.396(5) .
C16 C15 1.407(5) .
C16 C21 1.540(5) .
C2 C1 1.415(4) .
C2 C7 1.538(5) .
C30 C31 1.402(5) .
C30 C29 1.406(5) .
C30 C35 1.526(5) .
C6 C5 1.380(5) .
C6 C1 1.391(5) .
C19 C20 1.379(5) .
C19 C18 1.397(5) .
C1 O1 1.372(4) .
C31 C32 1.387(5) .
C21 C24 1.531(5) .
C21 C23 1.538(5) .
C21 C22 1.539(5) .
C4 C5 1.391(5) .
C4 C11 1.528(5) .
C15 C20 1.397(5) .
C18 C17 1.386(5) .
C18 C25 1.524(5) .
C32 C33 1.383(5) .
C32 C39 1.532(5) .
C34 C33 1.385(5) .
C34 C29 1.399(5) .
C11 C12 1.525(5) .
C11 C14 1.530(6) .
C11 C13 1.537(6) .
C39 C40 1.521(6) .
C39 C42 1.532(5) .
C39 C41 1.539(5) .
C25 C26 1.524(6) .
C25 C28 1.538(5) .
C25 C27 1.543(5) .
C35 C37 1.532(6) .
C35 C36 1.538(6) .
C35 C38 1.546(6) .
C29 O3 1.350(4) .
O1 Nd1 2.374(2) 3_666
C7 C9 1.533(5) .
C7 C10 1.537(5) .
C7 C8 1.543(5) .
O4 C44 1.448(4) .
O4 C45 1.459(4) .
C44 C43 1.490(5) .
C45 C46 1.501(6) .
